data_7102921
loop_
_publ_author_name
'Bedford, Robin B'
'Betham, Michael'
'Caffyn, Andrew J M'
'Charmant, Jonathan P H'
'Lewis-Alleyne, Lesley C'
'Long, Philip D'
'Polo-Cer\'on, Dorian'
'Prashar, Sanjiv'

_publ_section_title
;
 Simple rhodium-chlorophosphine pre-catalysts for the ortho-arylation
 of phenols.
;
_journal_issue 8
_journal_name_full 'Chemical communications (Cambridge, England)'
_journal_page_first 990
_journal_page_last 992
_journal_paper_doi 10.1039/b718128k
_journal_year 2008
_chemical_formula_moiety 'C14 H26 Cl2 P Rh'
_chemical_formula_sum 'C14 H26 Cl2 P Rh'
_chemical_formula_weight 399.13
_space_group_IT_number 14
_symmetry_cell_setting monoclinic
_symmetry_space_group_name_Hall '-P 2yn'
_symmetry_space_group_name_H-M 'P 1 21/n 1'
_atom_sites_solution_hydrogens geom
_atom_sites_solution_primary direct
_atom_sites_solution_secondary difmap
_audit_creation_method SHELXL-97
_cell_angle_alpha 90.00
_cell_angle_beta 92.041(2)
_cell_angle_gamma 90.00
_cell_formula_units_Z 4
_cell_length_a 7.4343(4)
_cell_length_b 20.7246(14)
_cell_length_c 10.6522(7)
_cell_measurement_reflns_used 43729
_cell_measurement_temperature 120(2)
_cell_measurement_theta_max 27.48
_cell_measurement_theta_min 2.91
_cell_volume 1640.17(18)
_computing_cell_refinement 'DENZO (Otwinowski & Minor, 1997) & COLLECT (Hooft, R.W.W., 1998)'
_computing_data_collection 'COLLECT (Hooft, R.W.W., 1998)'
_computing_data_reduction 'DENZO (Otwinowski & Minor, 1997) & COLLECT (Hooft, R.W.W., 1998)'
_computing_molecular_graphics 'Bruker SHELXTL'
_computing_publication_material 'Bruker SHELXTL'
_computing_structure_refinement 'SHELXL-97 (Sheldrick, 1997)'
_computing_structure_solution 'SHELXS-97 (Sheldrick, 1990)'
_diffrn_ambient_temperature 120(2)
_diffrn_detector_area_resol_mean '4096x4096pixels / 62x62mm'
_diffrn_measured_fraction_theta_full 0.990
_diffrn_measured_fraction_theta_max 0.990
_diffrn_measurement_device_type 'Bruker-Nonius APEX II CCD camera on \k-goniostat'
_diffrn_measurement_method '\f & \w scans'
_diffrn_radiation_monochromator graphite
_diffrn_radiation_source 'fine-focus sealed tube'
_diffrn_radiation_type MoK\a
_diffrn_radiation_wavelength 0.71073
_diffrn_reflns_av_R_equivalents 0.0486
_diffrn_reflns_av_sigmaI/netI 0.0413
_diffrn_reflns_limit_h_max 9
_diffrn_reflns_limit_h_min -9
_diffrn_reflns_limit_k_max 26
_diffrn_reflns_limit_k_min -26
_diffrn_reflns_limit_l_max 13
_diffrn_reflns_limit_l_min -13
_diffrn_reflns_number 16093
_diffrn_reflns_theta_full 27.61
_diffrn_reflns_theta_max 27.61
_diffrn_reflns_theta_min 2.91
_diffrn_standards_decay_% 0
_exptl_absorpt_coefficient_mu 1.447
_exptl_absorpt_correction_T_max 0.99
_exptl_absorpt_correction_T_min 0.79
_exptl_absorpt_correction_type multi-scan
_exptl_absorpt_process_details 'SADABS 2007/2 (Sheldrick, G.M., 2007)'
_exptl_crystal_colour yellow
_exptl_crystal_density_diffrn 1.616
_exptl_crystal_density_method none
_exptl_crystal_description plate
_exptl_crystal_F_000 816
_exptl_crystal_size_max 0.060
_exptl_crystal_size_mid 0.030
_exptl_crystal_size_min 0.005
_refine_diff_density_max 0.849
_refine_diff_density_min -0.673
_refine_diff_density_rms 0.136
_refine_ls_extinction_method none
_refine_ls_goodness_of_fit_ref 1.185
_refine_ls_hydrogen_treatment constr
_refine_ls_matrix_type full
_refine_ls_number_parameters 167
_refine_ls_number_reflns 3776
_refine_ls_number_restraints 0
_refine_ls_restrained_S_all 1.185
_refine_ls_R_factor_all 0.0584
_refine_ls_R_factor_gt 0.0444
_refine_ls_shift/su_max 0.000
_refine_ls_shift/su_mean 0.000
_refine_ls_structure_factor_coef Fsqd
_refine_ls_weighting_details 'calc w=1/[\s^2^(Fo^2^)+(0.0096P)^2^+7.6154P] where P=(Fo^2^+2Fc^2^)/3'
_refine_ls_weighting_scheme calc
_refine_ls_wR_factor_gt 0.0904
_refine_ls_wR_factor_ref 0.0962
_reflns_number_gt 3175
_reflns_number_total 3776
_reflns_threshold_expression >2\s(I)
_cod_data_source_file b718128k.txt
_cod_data_source_block 2
_cod_depositor_comments
;
The following automatic conversions were performed:
'_symmetry_cell_setting' value 'Monoclinic' changed to 'monoclinic'
according to '/home/saulius/struct/CIF-dictionaries/cif_core.dic'
dictionary named 'cif_core.dic' version 2.4.1 from 2010-06-29.

Automatic conversion script
Id: cif_fix_enum 1527 2010-12-29 10:47:43Z saulius 
;
_cod_original_sg_symbol_H-M 'P 21/n'
_cod_database_code 7102921

loop_
_symmetry_equiv_pos_as_xyz
'x, y, z'
'-x+1/2, y+1/2, -z+1/2'
'-x, -y, -z'
'x-1/2, -y-1/2, z-1/2'

loop_
_atom_site_label
_atom_site_type_symbol
_atom_site_fract_x
_atom_site_fract_y
_atom_site_fract_z
_atom_site_U_iso_or_equiv
_atom_site_adp_type
_atom_site_occupancy
_atom_site_symmetry_multiplicity
_atom_site_calc_flag
_atom_site_refinement_flags
_atom_site_disorder_assembly
_atom_site_disorder_group
C1 C 0.2753(6) 0.2453(2) 0.6398(4) 0.0227(9) Uani 1 1 d . . .
H1 H 0.3391 0.2121 0.5990 0.027 Uiso 1 1 calc R . .
C2 C 0.1194(6) 0.2674(2) 0.5796(4) 0.0212(9) Uani 1 1 d . . .
H2 H 0.0811 0.2467 0.5037 0.025 Uiso 1 1 calc R . .
C3 C 0.0050(6) 0.3225(2) 0.6267(5) 0.0267(10) Uani 1 1 d . . .
H3A H -0.0460 0.3469 0.5539 0.032 Uiso 1 1 calc R . .
H3B H 0.0823 0.3523 0.6773 0.032 Uiso 1 1 calc R . .
C4 C -0.1494(6) 0.2988(2) 0.7071(4) 0.0237(9) Uani 1 1 d . . .
H4A H -0.1854 0.3342 0.7632 0.028 Uiso 1 1 calc R . .
H4B H -0.2544 0.2883 0.6509 0.028 Uiso 1 1 calc R . .
C5 C -0.1030(6) 0.2404(2) 0.7857(4) 0.0211(9) Uani 1 1 d . . .
H5 H -0.1915 0.2074 0.7896 0.025 Uiso 1 1 calc R . .
C6 C 0.0601(6) 0.2303(2) 0.8538(4) 0.0208(9) Uani 1 1 d . . .
H6 H 0.0765 0.1904 0.8963 0.025 Uiso 1 1 calc R . .
C7 C 0.2120(6) 0.2795(2) 0.8638(4) 0.0250(10) Uani 1 1 d . . .
H7A H 0.2709 0.2766 0.9485 0.030 Uiso 1 1 calc R . .
H7B H 0.1609 0.3234 0.8541 0.030 Uiso 1 1 calc R . .
C8 C 0.3540(6) 0.2691(3) 0.7643(5) 0.0285(11) Uani 1 1 d . . .
H8A H 0.4177 0.3103 0.7506 0.034 Uiso 1 1 calc R . .
H8B H 0.4438 0.2374 0.7967 0.034 Uiso 1 1 calc R . .
C9 C -0.2293(5) 0.0414(2) 0.6664(4) 0.0195(9) Uani 1 1 d . . .
H9 H -0.1654 0.0258 0.5912 0.023 Uiso 1 1 calc R . .
C10 C -0.3765(6) 0.0885(3) 0.6180(5) 0.0309(11) Uani 1 1 d . . .
H10A H -0.4561 0.0665 0.5565 0.046 Uiso 1 1 calc R . .
H10B H -0.3202 0.1256 0.5782 0.046 Uiso 1 1 calc R . .
H10C H -0.4467 0.1033 0.6886 0.046 Uiso 1 1 calc R . .
C11 C -0.3079(6) -0.0182(2) 0.7291(5) 0.0242(10) Uani 1 1 d . . .
H11A H -0.3803 -0.0047 0.7996 0.036 Uiso 1 1 calc R . .
H11B H -0.2098 -0.0462 0.7601 0.036 Uiso 1 1 calc R . .
H11C H -0.3840 -0.0418 0.6679 0.036 Uiso 1 1 calc R . .
C12 C 0.0983(6) 0.0249(2) 0.8267(4) 0.0220(9) Uani 1 1 d . . .
H12 H 0.0314 -0.0057 0.8806 0.026 Uiso 1 1 calc R . .
C13 C 0.1827(6) -0.0144(2) 0.7219(5) 0.0246(10) Uani 1 1 d . . .
H13A H 0.2492 0.0145 0.6675 0.037 Uiso 1 1 calc R . .
H13B H 0.0875 -0.0363 0.6722 0.037 Uiso 1 1 calc R . .
H13C H 0.2653 -0.0465 0.7591 0.037 Uiso 1 1 calc R . .
C14 C 0.2435(6) 0.0580(2) 0.9098(4) 0.0258(10) Uani 1 1 d . . .
H14A H 0.3276 0.0255 0.9440 0.039 Uiso 1 1 calc R . .
H14B H 0.1867 0.0805 0.9790 0.039 Uiso 1 1 calc R . .
H14C H 0.3091 0.0892 0.8596 0.039 Uiso 1 1 calc R . .
Cl1 Cl 0.12677(15) 0.11449(5) 0.50425(10) 0.0244(2) Uani 1 1 d . . .
Cl2 Cl -0.20696(16) 0.10007(5) 0.92667(10) 0.0256(2) Uani 1 1 d . . .
P1 P -0.06313(15) 0.08534(5) 0.76465(10) 0.0172(2) Uani 1 1 d . . .
Rh1 Rh 0.05671(4) 0.175790(16) 0.68282(3) 0.01623(10) Uani 1 1 d . . .

loop_
_atom_site_aniso_label
_atom_site_aniso_U_11
_atom_site_aniso_U_22
_atom_site_aniso_U_33
_atom_site_aniso_U_23
_atom_site_aniso_U_13
_atom_site_aniso_U_12
C1 0.020(2) 0.022(2) 0.026(2) -0.0010(18) 0.0048(18) -0.0065(17)
C2 0.023(2) 0.021(2) 0.020(2) 0.0029(18) 0.0035(17) -0.0027(17)
C3 0.030(2) 0.021(2) 0.029(3) 0.008(2) 0.005(2) 0.0012(19)
C4 0.024(2) 0.022(2) 0.025(2) 0.0032(19) 0.0055(19) 0.0048(18)
C5 0.025(2) 0.019(2) 0.020(2) -0.0040(17) 0.0086(17) 0.0015(17)
C6 0.029(2) 0.020(2) 0.014(2) -0.0055(17) 0.0019(17) 0.0018(18)
C7 0.029(2) 0.029(3) 0.017(2) -0.0049(18) -0.0025(19) -0.0045(19)
C8 0.022(2) 0.035(3) 0.029(3) -0.004(2) 0.0028(19) -0.005(2)
C9 0.0160(19) 0.028(2) 0.014(2) -0.0017(17) -0.0036(16) -0.0037(17)
C10 0.024(2) 0.036(3) 0.033(3) 0.009(2) -0.005(2) -0.002(2)
C11 0.020(2) 0.025(2) 0.027(2) 0.0000(19) 0.0012(18) -0.0073(18)
C12 0.023(2) 0.020(2) 0.023(2) 0.0018(18) 0.0037(18) -0.0028(17)
C13 0.019(2) 0.023(2) 0.032(3) -0.0014(19) -0.0025(19) 0.0035(18)
C14 0.025(2) 0.031(3) 0.021(2) 0.0049(19) -0.0064(18) -0.0066(19)
Cl1 0.0289(6) 0.0260(6) 0.0186(5) -0.0053(4) 0.0071(4) -0.0014(4)
Cl2 0.0334(6) 0.0232(5) 0.0210(5) -0.0010(4) 0.0123(5) -0.0012(4)
P1 0.0192(5) 0.0172(5) 0.0155(5) -0.0004(4) 0.0036(4) -0.0003(4)
Rh1 0.01788(16) 0.01701(16) 0.01399(16) 0.00000(13) 0.00313(11) -0.00010(13)

loop_
_atom_type_symbol
_atom_type_description
_atom_type_scat_dispersion_real
_atom_type_scat_dispersion_imag
_atom_type_scat_source
C C 0.0033 0.0016 'International Tables Vol C Tables 4.2.6.8 and 6.1.1.4'
H H 0.0000 0.0000 'International Tables Vol C Tables 4.2.6.8 and 6.1.1.4'
P P 0.1023 0.0942 'International Tables Vol C Tables 4.2.6.8 and 6.1.1.4'
Cl Cl 0.1484 0.1585 'International Tables Vol C Tables 4.2.6.8 and 6.1.1.4'
Rh Rh -1.1178 0.9187 'International Tables Vol C Tables 4.2.6.8 and 6.1.1.4'

loop_
_geom_angle_atom_site_label_1
_geom_angle_atom_site_label_2
_geom_angle_atom_site_label_3
_geom_angle
_geom_angle_site_symmetry_1
_geom_angle_site_symmetry_3
_geom_angle_publ_flag
C2 C1 C8 126.2(4) . . ?
C2 C1 Rh1 72.8(2) . . ?
C8 C1 Rh1 107.0(3) . . ?
C2 C1 H1 116.9 . . ?
C8 C1 H1 116.9 . . ?
Rh1 C1 H1 90.3 . . ?
C1 C2 C3 124.4(4) . . ?
C1 C2 Rh1 71.3(3) . . ?
C3 C2 Rh1 110.2(3) . . ?
C1 C2 H2 117.8 . . ?
C3 C2 H2 117.8 . . ?
Rh1 C2 H2 88.5 . . ?
C2 C3 C4 112.4(4) . . ?
C2 C3 H3A 109.1 . . ?
C4 C3 H3A 109.1 . . ?
C2 C3 H3B 109.1 . . ?
C4 C3 H3B 109.1 . . ?
H3A C3 H3B 107.9 . . ?
C5 C4 C3 114.0(4) . . ?
C5 C4 H4A 108.8 . . ?
C3 C4 H4A 108.8 . . ?
C5 C4 H4B 108.8 . . ?
C3 C4 H4B 108.8 . . ?
H4A C4 H4B 107.7 . . ?
C6 C5 C4 125.6(4) . . ?
C6 C5 Rh1 71.6(2) . . ?
C4 C5 Rh1 110.0(3) . . ?
C6 C5 H5 117.2 . . ?
C4 C5 H5 117.2 . . ?
Rh1 C5 H5 88.3 . . ?
C5 C6 C7 124.1(4) . . ?
C5 C6 Rh1 69.9(2) . . ?
C7 C6 Rh1 113.5(3) . . ?
C5 C6 H6 117.9 . . ?
C7 C6 H6 117.9 . . ?
Rh1 C6 H6 86.7 . . ?
C6 C7 C8 112.6(4) . . ?
C6 C7 H7A 109.1 . . ?
C8 C7 H7A 109.1 . . ?
C6 C7 H7B 109.1 . . ?
C8 C7 H7B 109.1 . . ?
H7A C7 H7B 107.8 . . ?
C1 C8 C7 113.4(4) . . ?
C1 C8 H8A 108.9 . . ?
C7 C8 H8A 108.9 . . ?
C1 C8 H8B 108.9 . . ?
C7 C8 H8B 108.9 . . ?
H8A C8 H8B 107.7 . . ?
C11 C9 C10 112.3(4) . . ?
C11 C9 P1 114.3(3) . . ?
C10 C9 P1 109.4(3) . . ?
C11 C9 H9 106.8 . . ?
C10 C9 H9 106.8 . . ?
P1 C9 H9 106.8 . . ?
C9 C10 H10A 109.5 . . ?
C9 C10 H10B 109.5 . . ?
H10A C10 H10B 109.5 . . ?
C9 C10 H10C 109.5 . . ?
H10A C10 H10C 109.5 . . ?
H10B C10 H10C 109.5 . . ?
C9 C11 H11A 109.5 . . ?
C9 C11 H11B 109.5 . . ?
H11A C11 H11B 109.5 . . ?
C9 C11 H11C 109.5 . . ?
H11A C11 H11C 109.5 . . ?
H11B C11 H11C 109.5 . . ?
C13 C12 C14 111.1(4) . . ?
C13 C12 P1 112.2(3) . . ?
C14 C12 P1 109.8(3) . . ?
C13 C12 H12 107.8 . . ?
C14 C12 H12 107.8 . . ?
P1 C12 H12 107.8 . . ?
C12 C13 H13A 109.5 . . ?
C12 C13 H13B 109.5 . . ?
H13A C13 H13B 109.5 . . ?
C12 C13 H13C 109.5 . . ?
H13A C13 H13C 109.5 . . ?
H13B C13 H13C 109.5 . . ?
C12 C14 H14A 109.5 . . ?
C12 C14 H14B 109.5 . . ?
H14A C14 H14B 109.5 . . ?
C12 C14 H14C 109.5 . . ?
H14A C14 H14C 109.5 . . ?
H14B C14 H14C 109.5 . . ?
C9 P1 C12 106.5(2) . . ?
C9 P1 Cl2 100.97(15) . . ?
C12 P1 Cl2 98.60(15) . . ?
C9 P1 Rh1 117.28(15) . . ?
C12 P1 Rh1 116.17(15) . . ?
Cl2 P1 Rh1 114.71(6) . . ?
C5 Rh1 C6 38.51(17) . . ?
C5 Rh1 C1 97.11(18) . . ?
C6 Rh1 C1 81.22(17) . . ?
C5 Rh1 C2 81.33(17) . . ?
C6 Rh1 C2 88.49(17) . . ?
C1 Rh1 C2 35.92(16) . . ?
C5 Rh1 P1 95.07(13) . . ?
C6 Rh1 P1 95.88(13) . . ?
C1 Rh1 P1 155.98(13) . . ?
C2 Rh1 P1 167.91(12) . . ?
C5 Rh1 Cl1 154.13(13) . . ?
C6 Rh1 Cl1 166.50(13) . . ?
C1 Rh1 Cl1 89.93(13) . . ?
C2 Rh1 Cl1 90.29(12) . . ?
P1 Rh1 Cl1 88.04(4) . . ?

loop_
_geom_bond_atom_site_label_1
_geom_bond_atom_site_label_2
_geom_bond_distance
_geom_bond_site_symmetry_2
_geom_bond_publ_flag
C1 C2 1.382(6) . ?
C1 C8 1.513(7) . ?
C1 Rh1 2.232(4) . ?
C1 H1 0.9500 . ?
C2 C3 1.520(6) . ?
C2 Rh1 2.251(4) . ?
C2 H2 0.9500 . ?
C3 C4 1.537(6) . ?
C3 H3A 0.9900 . ?
C3 H3B 0.9900 . ?
C4 C5 1.505(6) . ?
C4 H4A 0.9900 . ?
C4 H4B 0.9900 . ?
C5 C6 1.406(6) . ?
C5 Rh1 2.120(4) . ?
C5 H5 0.9500 . ?
C6 C7 1.522(6) . ?
C6 Rh1 2.143(4) . ?
C6 H6 0.9500 . ?
C7 C8 1.538(7) . ?
C7 H7A 0.9900 . ?
C7 H7B 0.9900 . ?
C8 H8A 0.9900 . ?
C8 H8B 0.9900 . ?
C9 C11 1.529(6) . ?
C9 C10 1.542(6) . ?
C9 P1 1.833(4) . ?
C9 H9 1.0000 . ?
C10 H10A 0.9800 . ?
C10 H10B 0.9800 . ?
C10 H10C 0.9800 . ?
C11 H11A 0.9800 . ?
C11 H11B 0.9800 . ?
C11 H11C 0.9800 . ?
C12 C13 1.534(6) . ?
C12 C14 1.534(6) . ?
C12 P1 1.841(5) . ?
C12 H12 1.0000 . ?
C13 H13A 0.9800 . ?
C13 H13B 0.9800 . ?
C13 H13C 0.9800 . ?
C14 H14A 0.9800 . ?
C14 H14B 0.9800 . ?
C14 H14C 0.9800 . ?
Cl1 Rh1 2.3609(11) . ?
Cl2 P1 2.0849(15) . ?
P1 Rh1 2.2634(11) . ?

loop_
_geom_torsion_atom_site_label_1
_geom_torsion_atom_site_label_2
_geom_torsion_atom_site_label_3
_geom_torsion_atom_site_label_4
_geom_torsion
_geom_torsion_site_symmetry_1
_geom_torsion_site_symmetry_2
_geom_torsion_site_symmetry_3
_geom_torsion_site_symmetry_4
_geom_torsion_publ_flag
C8 C1 C2 C3 3.4(7) . . . . ?
Rh1 C1 C2 C3 102.1(4) . . . . ?
C8 C1 C2 Rh1 -98.7(5) . . . . ?
C1 C2 C3 C4 -93.9(5) . . . . ?
Rh1 C2 C3 C4 -13.2(5) . . . . ?
C2 C3 C4 C5 34.6(6) . . . . ?
C3 C4 C5 C6 42.3(6) . . . . ?
C3 C4 C5 Rh1 -39.0(5) . . . . ?
C4 C5 C6 C7 3.5(7) . . . . ?
Rh1 C5 C6 C7 105.3(4) . . . . ?
C4 C5 C6 Rh1 -101.8(4) . . . . ?
C5 C6 C7 C8 -93.8(5) . . . . ?
Rh1 C6 C7 C8 -12.9(5) . . . . ?
C2 C1 C8 C7 42.5(7) . . . . ?
Rh1 C1 C8 C7 -38.3(5) . . . . ?
C6 C7 C8 C1 35.0(6) . . . . ?
C11 C9 P1 C12 49.4(4) . . . . ?
C10 C9 P1 C12 176.3(3) . . . . ?
C11 C9 P1 Cl2 -53.1(3) . . . . ?
C10 C9 P1 Cl2 73.8(3) . . . . ?
C11 C9 P1 Rh1 -178.5(3) . . . . ?
C10 C9 P1 Rh1 -51.5(3) . . . . ?
C13 C12 P1 C9 55.5(4) . . . . ?
C14 C12 P1 C9 179.7(3) . . . . ?
C13 C12 P1 Cl2 159.7(3) . . . . ?
C14 C12 P1 Cl2 -76.1(3) . . . . ?
C13 C12 P1 Rh1 -77.2(3) . . . . ?
C14 C12 P1 Rh1 46.9(4) . . . . ?
C4 C5 Rh1 C6 122.2(4) . . . . ?
C6 C5 Rh1 C1 -66.2(3) . . . . ?
C4 C5 Rh1 C1 56.0(3) . . . . ?
C6 C5 Rh1 C2 -98.6(3) . . . . ?
C4 C5 Rh1 C2 23.6(3) . . . . ?
C6 C5 Rh1 P1 93.1(3) . . . . ?
C4 C5 Rh1 P1 -144.7(3) . . . . ?
C6 C5 Rh1 Cl1 -170.9(2) . . . . ?
C4 C5 Rh1 Cl1 -48.8(5) . . . . ?
C7 C6 Rh1 C5 -119.5(4) . . . . ?
C5 C6 Rh1 C1 113.3(3) . . . . ?
C7 C6 Rh1 C1 -6.2(3) . . . . ?
C5 C6 Rh1 C2 77.9(3) . . . . ?
C7 C6 Rh1 C2 -41.6(3) . . . . ?
C5 C6 Rh1 P1 -90.8(3) . . . . ?
C7 C6 Rh1 P1 149.7(3) . . . . ?
C5 C6 Rh1 Cl1 162.9(4) . . . . ?
C7 C6 Rh1 Cl1 43.4(7) . . . . ?
C2 C1 Rh1 C5 -64.5(3) . . . . ?
C8 C1 Rh1 C5 59.0(3) . . . . ?
C2 C1 Rh1 C6 -99.7(3) . . . . ?
C8 C1 Rh1 C6 23.8(3) . . . . ?
C8 C1 Rh1 C2 123.5(4) . . . . ?
C2 C1 Rh1 P1 175.6(2) . . . . ?
C8 C1 Rh1 P1 -60.9(5) . . . . ?
C2 C1 Rh1 Cl1 90.6(3) . . . . ?
C8 C1 Rh1 Cl1 -145.9(3) . . . . ?
C1 C2 Rh1 C5 115.1(3) . . . . ?
C3 C2 Rh1 C5 -5.7(3) . . . . ?
C1 C2 Rh1 C6 77.1(3) . . . . ?
C3 C2 Rh1 C6 -43.7(3) . . . . ?
C3 C2 Rh1 C1 -120.8(4) . . . . ?
C1 C2 Rh1 P1 -171.5(5) . . . . ?
C3 C2 Rh1 P1 67.8(7) . . . . ?
C1 C2 Rh1 Cl1 -89.5(3) . . . . ?
C3 C2 Rh1 Cl1 149.7(3) . . . . ?
C9 P1 Rh1 C5 102.4(2) . . . . ?
C12 P1 Rh1 C5 -130.0(2) . . . . ?
Cl2 P1 Rh1 C5 -15.85(14) . . . . ?
C9 P1 Rh1 C6 141.1(2) . . . . ?
C12 P1 Rh1 C6 -91.3(2) . . . . ?
Cl2 P1 Rh1 C6 22.84(14) . . . . ?
C9 P1 Rh1 C1 -137.3(3) . . . . ?
C12 P1 Rh1 C1 -9.7(4) . . . . ?
Cl2 P1 Rh1 C1 104.5(3) . . . . ?
C9 P1 Rh1 C2 30.3(6) . . . . ?
C12 P1 Rh1 C2 157.9(6) . . . . ?
Cl2 P1 Rh1 C2 -87.9(6) . . . . ?
C9 P1 Rh1 Cl1 -51.89(17) . . . . ?
C12 P1 Rh1 Cl1 75.70(17) . . . . ?
Cl2 P1 Rh1 Cl1 -170.12(7) . . . . ?
